data_4034058
loop_
_publ_author_name
'Jiang, Yi'
'Feng, Yi-Yue'
'Zou, Jiao-Xia'
'Lei, Shuai'
'Hu, Xiao-Ling'
'Yin, Gao-Feng'
'Tan, Wen'
'Wang, Zhen'

_publ_section_title
;
 Br\/onsted Base-Switched Selective Mono- and Dithiolation of Benzamides
 via Copper Catalysis.
;
_journal_issue 16
_journal_name_full 'The Journal of organic chemistry'
_journal_page_first 10490
_journal_page_last 10500
_journal_paper_doi 10.1021/acs.joc.9b01237
_journal_volume 84
_journal_year 2019
_chemical_absolute_configuration unk
_chemical_formula_moiety 'C36 H26 Cu N4 O4 S2'
_chemical_formula_sum 'C36 H26 Cu N4 O4 S2'
_chemical_formula_weight 706.27
_space_group_crystal_system monoclinic
_space_group_IT_number 4
_space_group_name_Hall 'P 2yb'
_space_group_name_H-M_alt 'P 1 21 1'
_atom_sites_solution_hydrogens geom
_audit_creation_date 2019-06-12
_audit_creation_method
;
Olex2 1.2
(compiled 2018.05.29 svn.r3508 for OlexSys, GUI svn.r5506)
;
_cell_angle_alpha 90
_cell_angle_beta 107.450(2)
_cell_angle_gamma 90
_cell_formula_units_Z 2
_cell_length_a 7.7056(3)
_cell_length_b 19.3654(9)
_cell_length_c 10.8728(5)
_cell_measurement_reflns_used 8274
_cell_measurement_temperature 153(2)
_cell_measurement_theta_max 66.60
_cell_measurement_theta_min 4.57
_cell_volume 1547.79(12)
_computing_cell_refinement 'SAINT V8.38A (?, 2016)'
_computing_data_reduction 'SAINT V8.38A (?, 2016)'
_computing_molecular_graphics 'Olex2 (Dolomanov et al., 2009)'
_computing_publication_material 'Olex2 (Dolomanov et al., 2009)'
_computing_structure_refinement 'ShelXL (Sheldrick, 2015)'
_computing_structure_solution 'SHELXT 2014/5 (Sheldrick, 2014)'
_diffrn_ambient_temperature 153.15
_diffrn_measured_fraction_theta_full 0.995
_diffrn_measured_fraction_theta_max 0.994
_diffrn_measurement_device_type 'Bruker APEX-II CCD'
_diffrn_measurement_method '\f and \w scans'
_diffrn_radiation_type CuK\a
_diffrn_radiation_wavelength 1.54178
_diffrn_reflns_av_R_equivalents 0.0399
_diffrn_reflns_av_unetI/netI 0.0436
_diffrn_reflns_Laue_measured_fraction_full 0.995
_diffrn_reflns_Laue_measured_fraction_max 0.994
_diffrn_reflns_limit_h_max 9
_diffrn_reflns_limit_h_min -9
_diffrn_reflns_limit_k_max 22
_diffrn_reflns_limit_k_min -23
_diffrn_reflns_limit_l_max 11
_diffrn_reflns_limit_l_min -12
_diffrn_reflns_number 11039
_diffrn_reflns_point_group_measured_fraction_full 0.932
_diffrn_reflns_point_group_measured_fraction_max 0.931
_diffrn_reflns_theta_full 66.635
_diffrn_reflns_theta_max 66.635
_diffrn_reflns_theta_min 4.262
_diffrn_standards_number 0
_exptl_absorpt_coefficient_mu 2.658
_exptl_absorpt_correction_T_max 0.7528
_exptl_absorpt_correction_T_min 0.5991
_exptl_absorpt_correction_type multi-scan
_exptl_absorpt_process_details
'SADABS-2016/2 (Bruker,2016/2) was used for absorption correction. wR2(int) was 0.1257 before and 0.0552 after correction. The Ratio of minimum to maximum transmission is 0.7958. The \l/2 correction factor is Not present.'
_exptl_crystal_colour 'clear light colourless'
_exptl_crystal_colour_lustre clear
_exptl_crystal_colour_modifier light
_exptl_crystal_colour_primary colourless
_exptl_crystal_density_diffrn 1.515
_exptl_crystal_description block
_exptl_crystal_F_000 726
_exptl_crystal_size_max 0.21
_exptl_crystal_size_mid 0.15
_exptl_crystal_size_min 0.14
_refine_diff_density_max 1.669
_refine_diff_density_min -0.387
_refine_diff_density_rms 0.128
_refine_ls_abs_structure_details
;
 Refined as an inversion twin.
;
_refine_ls_abs_structure_Flack 0.46(3)
_refine_ls_extinction_method none
_refine_ls_goodness_of_fit_ref 1.078
_refine_ls_hydrogen_treatment constr
_refine_ls_matrix_type full
_refine_ls_number_parameters 425
_refine_ls_number_reflns 5092
_refine_ls_number_restraints 1
_refine_ls_restrained_S_all 1.078
_refine_ls_R_factor_all 0.0590
_refine_ls_R_factor_gt 0.0569
_refine_ls_shift/su_max 0.000
_refine_ls_shift/su_mean 0.000
_refine_ls_structure_factor_coef Fsqd
_refine_ls_weighting_details 'w=1/[\s^2^(Fo^2^)+(0.1105P)^2^+0.4054P] where P=(Fo^2^+2Fc^2^)/3'
_refine_ls_weighting_scheme calc
_refine_ls_wR_factor_gt 0.1434
_refine_ls_wR_factor_ref 0.1464
_reflns_Friedel_coverage 0.815
_reflns_Friedel_fraction_full 0.865
_reflns_Friedel_fraction_max 0.864
_reflns_number_gt 4929
_reflns_number_total 5092
_reflns_threshold_expression 'I > 2\s(I)'
_cod_data_source_file jo9b01237_si_002.cif
_cod_data_source_block 20190319_jiangyi_chonscu_0m_a_pl
_cod_database_code 4034058
_shelx_shelxl_version_number 2018/3
_shelx_space_group_comment
;
The symmetry employed for this shelxl refinement is uniquely defined
by the following loop, which should always be used as a source of
symmetry information in preference to the above space-group names.
They are only intended as comments.
;
_olex2_refinement_description
;
1. Twinned data refinement
 Scales: 0.54(4)
 0.46(4)
2. Fixed Uiso
 At 1.2 times of:
  All C(H) groups
3.a Aromatic/amide H refined with riding coordinates:
 C1(H1), C1'(H1'), C2(H2), C2'(H2'), C3(H3), C3'(H3'), C4(H4), C4'(H4'),
 C8(H8), C8'(H8'), C9(H9), C9'(H9'), C10(H10), C10'(H10'), C11(H11), C11'(H11'),
  C14(H14), C14'(H14'), C15(H15), C15'(H15'), C16(H16), C16'(H16'), C17(H17),
 C17'(H17'), C18(H18), C18'(H18')
;
_olex2_submission_special_instructions 'No special instructions were received'

loop_
_space_group_symop_operation_xyz
'x, y, z'
'-x, y+1/2, -z'

loop_
_atom_site_label
_atom_site_type_symbol
_atom_site_fract_x
_atom_site_fract_y
_atom_site_fract_z
_atom_site_U_iso_or_equiv
_atom_site_adp_type
_atom_site_occupancy
_atom_site_site_symmetry_order
_atom_site_calc_flag
_atom_site_refinement_flags_posn
Cu1C Cu 0.20081(11) 0.49948(5) -0.02558(8) 0.0251(2) Uani 1 1 d .
S1' S 0.1101(2) 0.40752(8) 0.26577(14) 0.0332(4) Uani 1 1 d .
S1C S 0.28386(19) 0.58942(7) -0.32146(14) 0.0303(3) Uani 1 1 d .
O1 O 0.2762(6) 0.7068(2) -0.0212(4) 0.0334(10) Uani 1 1 d .
O1' O 0.1389(7) 0.2929(2) -0.0375(4) 0.0388(10) Uani 1 1 d .
O2 O 0.4348(6) 0.4791(3) 0.0760(4) 0.0375(12) Uani 1 1 d .
O2' O -0.0370(6) 0.5210(2) -0.1271(4) 0.0352(10) Uani 1 1 d .
N1 N 0.3147(6) 0.5897(3) -0.0400(5) 0.0237(9) Uani 1 1 d .
N1' N 0.0908(6) 0.4083(3) -0.0095(5) 0.0258(10) Uani 1 1 d .
N2 N 0.5569(7) 0.5288(3) 0.0862(5) 0.0281(10) Uani 1 1 d .
N2' N -0.1537(7) 0.4689(3) -0.1358(5) 0.0287(11) Uani 1 1 d .
C1 C 0.7334(9) 0.5177(4) 0.1560(7) 0.0399(16) Uani 1 1 d .
H1 H 0.769317 0.473933 0.194539 0.048 Uiso 1 1 calc R
C1' C -0.3308(8) 0.4799(3) -0.2058(7) 0.0362(14) Uani 1 1 d .
H1' H -0.367554 0.523533 -0.244825 0.043 Uiso 1 1 calc R
C2 C 0.8569(9) 0.5681(4) 0.1707(8) 0.0448(17) Uani 1 1 d .
H2 H 0.980271 0.559835 0.218381 0.054 Uiso 1 1 calc R
C2' C -0.4550(9) 0.4279(4) -0.2194(8) 0.0444(16) Uani 1 1 d .
H2' H -0.579291 0.435377 -0.265603 0.053 Uiso 1 1 calc R
C3 C 0.8041(9) 0.6329(4) 0.1160(7) 0.0387(15) Uani 1 1 d .
H3 H 0.890317 0.669249 0.127715 0.046 Uiso 1 1 calc R
C3' C -0.3959(9) 0.3634(4) -0.1639(7) 0.0425(16) Uani 1 1 d .
H3' H -0.479490 0.326163 -0.175636 0.051 Uiso 1 1 calc R
C4 C 0.6237(8) 0.6435(3) 0.0441(6) 0.0332(13) Uani 1 1 d .
H4 H 0.587117 0.686810 0.003493 0.040 Uiso 1 1 calc R
C4' C -0.2179(10) 0.3540(4) -0.0929(7) 0.0379(15) Uani 1 1 d .
H4' H -0.180091 0.311093 -0.051129 0.046 Uiso 1 1 calc R
C5 C 0.4953(7) 0.5903(3) 0.0315(5) 0.0249(11) Uani 1 1 d .
C5' C -0.0907(8) 0.4076(3) -0.0815(5) 0.0255(11) Uani 1 1 d .
C6 C 0.2292(7) 0.6524(3) -0.0784(5) 0.0231(11) Uani 1 1 d .
C6' C 0.1789(8) 0.3468(3) 0.0241(6) 0.0287(12) Uani 1 1 d .
C7 C 0.0650(7) 0.6504(3) -0.1950(5) 0.0242(11) Uani 1 1 d .
C7' C 0.3380(8) 0.3473(3) 0.1426(5) 0.0264(12) Uani 1 1 d .
C8 C -0.0953(8) 0.6792(3) -0.1870(6) 0.0287(12) Uani 1 1 d .
H8 H -0.098140 0.700249 -0.108734 0.034 Uiso 1 1 calc R
C8' C 0.5008(8) 0.3187(3) 0.1411(6) 0.0320(13) Uani 1 1 d .
H8' H 0.510002 0.298872 0.063418 0.038 Uiso 1 1 calc R
C9 C -0.2525(8) 0.6779(3) -0.2917(6) 0.0325(13) Uani 1 1 d .
H9 H -0.363166 0.696566 -0.284649 0.039 Uiso 1 1 calc R
C9' C 0.6517(9) 0.3179(4) 0.2494(7) 0.0368(14) Uani 1 1 d .
H9' H 0.763457 0.298946 0.245175 0.044 Uiso 1 1 calc R
C10 C -0.2446(8) 0.6489(4) -0.4057(7) 0.0372(14) Uani 1 1 d .
H10 H -0.351515 0.647043 -0.477403 0.045 Uiso 1 1 calc R
C10' C 0.6379(9) 0.3447(4) 0.3623(7) 0.0380(14) Uani 1 1 d .
H10' H 0.740811 0.344582 0.437005 0.046 Uiso 1 1 calc R
C11 C -0.0830(9) 0.6225(3) -0.4174(6) 0.0313(13) Uani 1 1 d .
H11 H -0.079366 0.603884 -0.497403 0.038 Uiso 1 1 calc R
C11' C 0.4743(10) 0.3723(3) 0.3685(6) 0.0351(14) Uani 1 1 d .
H11' H 0.466069 0.390388 0.447749 0.042 Uiso 1 1 calc R
C12 C 0.0763(8) 0.6231(3) -0.3109(6) 0.0250(12) Uani 1 1 d .
C12' C 0.3230(8) 0.3736(3) 0.2605(6) 0.0278(12) Uani 1 1 d .
C13 C 0.2831(8) 0.6131(4) -0.4794(6) 0.0315(13) Uani 1 1 d .
C13' C 0.1076(9) 0.3870(4) 0.4247(6) 0.0344(13) Uani 1 1 d .
C14 C 0.2453(9) 0.6799(4) -0.5258(7) 0.0393(14) Uani 1 1 d .
H14 H 0.205702 0.713400 -0.476237 0.047 Uiso 1 1 calc R
C14' C 0.1464(10) 0.3214(4) 0.4744(7) 0.0408(15) Uani 1 1 d .
H14' H 0.182501 0.286739 0.425235 0.049 Uiso 1 1 calc R
C15 C 0.2647(11) 0.6979(4) -0.6434(7) 0.0471(17) Uani 1 1 d .
H15 H 0.237831 0.743590 -0.675308 0.057 Uiso 1 1 calc R
C15' C 0.1332(10) 0.3055(4) 0.5956(7) 0.0472(17) Uani 1 1 d .
H15' H 0.166116 0.260894 0.631485 0.057 Uiso 1 1 calc R
C16 C 0.3241(10) 0.6487(5) -0.7156(7) 0.051(2) Uani 1 1 d .
H16 H 0.338036 0.661516 -0.796451 0.061 Uiso 1 1 calc R
C16' C 0.0712(11) 0.3554(5) 0.6640(7) 0.049(2) Uani 1 1 d .
H16' H 0.055540 0.344109 0.745038 0.059 Uiso 1 1 calc R
C17 C 0.3617(9) 0.5843(4) -0.6735(7) 0.0414(17) Uani 1 1 d .
H17 H 0.402881 0.551635 -0.723733 0.050 Uiso 1 1 calc R
C17' C 0.0322(10) 0.4214(5) 0.6149(7) 0.0454(17) Uani 1 1 d .
H17' H -0.006776 0.455841 0.663082 0.054 Uiso 1 1 calc R
C18 C 0.3399(9) 0.5644(4) -0.5524(7) 0.0392(14) Uani 1 1 d .
H18 H 0.364112 0.518288 -0.522257 0.047 Uiso 1 1 calc R
C18' C 0.0506(10) 0.4372(4) 0.4931(7) 0.0416(15) Uani 1 1 d .
H18' H 0.023671 0.482341 0.458283 0.050 Uiso 1 1 calc R

loop_
_atom_site_aniso_label
_atom_site_aniso_U_11
_atom_site_aniso_U_22
_atom_site_aniso_U_33
_atom_site_aniso_U_23
_atom_site_aniso_U_13
_atom_site_aniso_U_12
Cu1C 0.0269(4) 0.0256(4) 0.0238(4) 0.0029(3) 0.0092(3) 0.0004(3)
S1' 0.0350(7) 0.0400(9) 0.0280(7) 0.0041(6) 0.0144(6) 0.0104(6)
S1C 0.0306(7) 0.0371(8) 0.0261(7) 0.0013(6) 0.0128(5) 0.0089(5)
O1 0.037(2) 0.030(2) 0.031(2) -0.0024(19) 0.0081(18) 0.0014(18)
O1' 0.055(3) 0.027(2) 0.033(2) -0.0023(19) 0.012(2) 0.006(2)
O2 0.027(2) 0.048(3) 0.031(2) 0.014(2) -0.0007(17) -0.0230(19)
O2' 0.0280(19) 0.033(2) 0.040(2) 0.0133(19) 0.0023(17) -0.0075(17)
N1 0.026(2) 0.020(2) 0.026(2) 0.0061(18) 0.0085(17) 0.0010(17)
N1' 0.031(2) 0.023(2) 0.024(2) 0.0027(19) 0.0088(18) 0.0030(19)
N2 0.027(2) 0.025(2) 0.032(3) 0.004(2) 0.009(2) 0.0016(18)
N2' 0.027(2) 0.028(3) 0.031(2) 0.011(2) 0.010(2) -0.002(2)
C1 0.025(3) 0.042(4) 0.051(4) 0.014(3) 0.011(3) 0.004(3)
C1' 0.028(3) 0.031(3) 0.047(4) 0.013(3) 0.006(3) 0.001(2)
C2 0.028(3) 0.049(4) 0.055(4) 0.013(4) 0.010(3) 0.005(3)
C2' 0.031(3) 0.044(4) 0.056(4) 0.010(3) 0.010(3) -0.003(3)
C3 0.029(3) 0.039(4) 0.051(4) 0.013(3) 0.017(3) -0.004(3)
C3' 0.037(3) 0.041(4) 0.047(4) 0.008(3) 0.009(3) -0.010(3)
C4 0.034(3) 0.031(3) 0.034(3) 0.009(3) 0.010(2) -0.003(2)
C4' 0.044(4) 0.032(3) 0.040(4) 0.006(3) 0.017(3) -0.002(3)
C5 0.024(3) 0.027(3) 0.026(3) 0.002(2) 0.011(2) 0.001(2)
C5' 0.032(3) 0.023(3) 0.022(2) 0.000(2) 0.009(2) 0.003(2)
C6 0.027(2) 0.023(3) 0.020(3) 0.001(2) 0.008(2) 0.000(2)
C6' 0.038(3) 0.029(3) 0.022(3) 0.004(2) 0.013(2) 0.002(2)
C7 0.032(3) 0.017(3) 0.024(3) 0.002(2) 0.009(2) 0.000(2)
C7' 0.036(3) 0.022(3) 0.021(3) 0.005(2) 0.008(2) 0.001(2)
C8 0.041(3) 0.024(3) 0.025(3) 0.002(2) 0.015(2) 0.004(2)
C8' 0.035(3) 0.030(3) 0.035(3) 0.000(3) 0.017(3) 0.005(2)
C9 0.029(3) 0.033(3) 0.040(3) 0.007(3) 0.016(2) 0.005(2)
C9' 0.035(3) 0.028(3) 0.048(4) 0.006(3) 0.013(3) 0.007(3)
C10 0.030(3) 0.037(4) 0.039(3) 0.006(3) 0.003(3) 0.000(2)
C10' 0.035(3) 0.042(4) 0.036(3) 0.005(3) 0.008(3) 0.001(3)
C11 0.034(3) 0.030(3) 0.030(3) 0.002(3) 0.009(3) -0.001(2)
C11' 0.047(4) 0.033(3) 0.022(3) -0.002(3) 0.006(3) 0.004(3)
C12 0.028(3) 0.022(3) 0.026(3) 0.006(2) 0.009(2) 0.003(2)
C12' 0.035(3) 0.026(3) 0.025(3) 0.003(2) 0.014(2) 0.006(2)
C13 0.030(3) 0.044(4) 0.023(3) -0.001(3) 0.012(2) 0.001(2)
C13' 0.039(3) 0.040(4) 0.028(3) -0.006(3) 0.015(2) -0.005(3)
C14 0.043(3) 0.042(4) 0.034(3) 0.000(3) 0.014(3) 0.005(3)
C14' 0.049(3) 0.040(4) 0.037(3) 0.000(3) 0.018(3) 0.001(3)
C15 0.050(4) 0.053(4) 0.043(4) 0.020(4) 0.022(3) 0.009(3)
C15' 0.049(4) 0.050(4) 0.041(4) 0.011(3) 0.011(3) -0.009(3)
C16 0.043(3) 0.090(7) 0.023(3) 0.005(4) 0.016(3) -0.006(4)
C16' 0.052(4) 0.071(6) 0.024(3) -0.009(3) 0.012(3) -0.024(4)
C17 0.039(3) 0.054(5) 0.034(3) -0.021(3) 0.016(3) -0.012(3)
C17' 0.046(3) 0.059(5) 0.037(4) -0.017(3) 0.021(3) -0.012(3)
C18 0.040(3) 0.044(4) 0.040(3) -0.008(3) 0.022(3) 0.002(3)
C18' 0.046(3) 0.045(4) 0.038(3) -0.007(3) 0.020(3) -0.003(3)

loop_
_atom_type_symbol
_atom_type_description
_atom_type_scat_dispersion_real
_atom_type_scat_dispersion_imag
_atom_type_scat_source
C C 0.0181 0.0091 'International Tables Vol C Tables 4.2.6.8 and 6.1.1.4'
H H 0.0000 0.0000 'International Tables Vol C Tables 4.2.6.8 and 6.1.1.4'
Cu Cu -1.9646 0.5888 'International Tables Vol C Tables 4.2.6.8 and 6.1.1.4'
N N 0.0311 0.0180 'International Tables Vol C Tables 4.2.6.8 and 6.1.1.4'
O O 0.0492 0.0322 'International Tables Vol C Tables 4.2.6.8 and 6.1.1.4'
S S 0.3331 0.5567 'International Tables Vol C Tables 4.2.6.8 and 6.1.1.4'

loop_
_geom_angle_atom_site_label_1
_geom_angle_atom_site_label_2
_geom_angle_atom_site_label_3
_geom_angle
O2 Cu1C O2' 179.2(3)
O2 Cu1C N1 81.95(19)
O2 Cu1C N1' 97.1(2)
O2' Cu1C N1 97.74(19)
O2' Cu1C N1' 83.25(19)
N1 Cu1C N1' 179.0(2)
C13' S1' C12' 103.1(3)
C12 S1C C13 103.1(3)
N2 O2 Cu1C 115.8(4)
N2' O2' Cu1C 113.0(3)
C5 N1 Cu1C 111.1(4)
C5 N1 C6 118.2(5)
C6 N1 Cu1C 127.9(4)
C5' N1' Cu1C 110.1(4)
C6' N1' Cu1C 127.4(4)
C6' N1' C5' 118.7(5)
O2 N2 C1 119.9(5)
O2 N2 C5 117.1(5)
C5 N2 C1 122.9(5)
O2' N2' C1' 117.5(5)
O2' N2' C5' 119.1(5)
C5' N2' C1' 123.3(5)
N2 C1 H1 119.7
C2 C1 N2 120.5(6)
C2 C1 H1 119.7
N2' C1' H1' 120.1
N2' C1' C2' 119.8(6)
C2' C1' H1' 120.1
C1 C2 H2 120.1
C1 C2 C3 119.9(6)
C3 C2 H2 120.1
C1' C2' H2' 120.5
C1' C2' C3' 118.9(6)
C3' C2' H2' 120.5
C2 C3 H3 120.4
C4 C3 C2 119.2(6)
C4 C3 H3 120.4
C2' C3' H3' 119.9
C4' C3' C2' 120.1(6)
C4' C3' H3' 119.9
C3 C4 H4 119.9
C3 C4 C5 120.1(6)
C5 C4 H4 119.9
C3' C4' H4' 119.8
C3' C4' C5' 120.3(6)
C5' C4' H4' 119.8
N1 C5 C4 128.6(5)
N2 C5 N1 113.8(5)
N2 C5 C4 117.3(5)
N1' C5' C4' 128.0(6)
N2' C5' N1' 114.2(5)
N2' C5' C4' 117.5(6)
O1 C6 N1 124.1(5)
O1 C6 C7 120.0(5)
N1 C6 C7 115.9(5)
O1' C6' N1' 124.9(6)
O1' C6' C7' 119.0(6)
N1' C6' C7' 116.1(5)
C8 C7 C6 118.7(5)
C8 C7 C12 120.7(5)
C12 C7 C6 120.6(5)
C8' C7' C6' 120.3(5)
C8' C7' C12' 118.5(6)
C12' C7' C6' 121.1(5)
C7 C8 H8 119.4
C7 C8 C9 121.1(5)
C9 C8 H8 119.4
C7' C8' H8' 119.0
C7' C8' C9' 122.1(6)
C9' C8' H8' 119.0
C8 C9 H9 120.7
C10 C9 C8 118.7(5)
C10 C9 H9 120.7
C8' C9' H9' 120.4
C10' C9' C8' 119.2(6)
C10' C9' H9' 120.4
C9 C10 H10 119.5
C9 C10 C11 121.0(6)
C11 C10 H10 119.5
C9' C10' H10' 119.8
C9' C10' C11' 120.4(6)
C11' C10' H10' 119.8
C10 C11 H11 119.8
C10 C11 C12 120.4(6)
C12 C11 H11 119.8
C10' C11' H11' 119.6
C12' C11' C10' 120.8(6)
C12' C11' H11' 119.6
C7 C12 S1C 120.2(5)
C7 C12 C11 118.0(5)
C11 C12 S1C 121.7(5)
C7' C12' S1' 119.1(5)
C11' C12' S1' 121.9(5)
C11' C12' C7' 119.0(5)
C14 C13 S1C 122.2(5)
C18 C13 S1C 117.9(5)
C18 C13 C14 119.6(6)
C14' C13' S1' 121.5(5)
C18' C13' S1' 117.8(6)
C18' C13' C14' 120.5(7)
C13 C14 H14 119.8
C15 C14 C13 120.3(7)
C15 C14 H14 119.8
C13' C14' H14' 119.7
C13' C14' C15' 120.6(7)
C15' C14' H14' 119.7
C14 C15 H15 120.2
C14 C15 C16 119.7(7)
C16 C15 H15 120.2
C14' C15' H15' 120.3
C14' C15' C16' 119.3(7)
C16' C15' H15' 120.3
C15 C16 H16 119.3
C17 C16 C15 121.4(6)
C17 C16 H16 119.3
C15' C16' H16' 119.8
C17' C16' C15' 120.5(7)
C17' C16' H16' 119.8
C16 C17 H17 120.1
C16 C17 C18 119.7(7)
C18 C17 H17 120.1
C16' C17' H17' 120.3
C16' C17' C18' 119.5(7)
C18' C17' H17' 120.3
C13 C18 C17 119.2(7)
C13 C18 H18 120.4
C17 C18 H18 120.4
C13' C18' C17' 119.6(7)
C13' C18' H18' 120.2
C17' C18' H18' 120.2

loop_
_geom_bond_atom_site_label_1
_geom_bond_atom_site_label_2
_geom_bond_distance
Cu1C O2 1.852(4)
Cu1C O2' 1.880(4)
Cu1C N1 1.983(5)
Cu1C N1' 1.989(5)
S1' C12' 1.784(6)
S1' C13' 1.779(6)
S1C C12 1.763(6)
S1C C13 1.776(6)
O1 C6 1.222(8)
O1' C6' 1.228(8)
O2 N2 1.326(7)
O2' N2' 1.336(7)
N1 C5 1.376(7)
N1 C6 1.385(8)
N1' C5' 1.383(7)
N1' C6' 1.365(8)
N2 C1 1.361(8)
N2 C5 1.353(8)
N2' C1' 1.365(8)
N2' C5' 1.349(8)
C1 H1 0.9500
C1 C2 1.339(11)
C1' H1' 0.9500
C1' C2' 1.365(10)
C2 H2 0.9500
C2 C3 1.395(11)
C2' H2' 0.9500
C2' C3' 1.403(11)
C3 H3 0.9500
C3 C4 1.391(9)
C3' H3' 0.9500
C3' C4' 1.369(10)
C4 H4 0.9500
C4 C5 1.406(9)
C4' H4' 0.9500
C4' C5' 1.407(9)
C6 C7 1.499(8)
C6' C7' 1.488(8)
C7 C8 1.381(8)
C7 C12 1.393(8)
C7' C8' 1.376(8)
C7' C12' 1.416(8)
C8 H8 0.9500
C8 C9 1.392(9)
C8' H8' 0.9500
C8' C9' 1.384(10)
C9 H9 0.9500
C9 C10 1.379(10)
C9' H9' 0.9500
C9' C10' 1.367(11)
C10 H10 0.9500
C10 C11 1.387(10)
C10' H10' 0.9500
C10' C11' 1.389(10)
C11 H11 0.9500
C11 C12 1.412(9)
C11' H11' 0.9500
C11' C12' 1.385(9)
C13 C14 1.387(10)
C13 C18 1.386(9)
C13' C14' 1.378(11)
C13' C18' 1.374(10)
C14 H14 0.9500
C14 C15 1.376(10)
C14' H14' 0.9500
C14' C15' 1.386(10)
C15 H15 0.9500
C15 C16 1.396(12)
C15' H15' 0.9500
C15' C16' 1.388(13)
C16 H16 0.9500
C16 C17 1.331(13)
C16' H16' 0.9500
C16' C17' 1.384(13)
C17 H17 0.9500
C17 C18 1.429(10)
C17' H17' 0.9500
C17' C18' 1.408(10)
C18 H18 0.9500
C18' H18' 0.9500

loop_
_geom_torsion_atom_site_label_1
_geom_torsion_atom_site_label_2
_geom_torsion_atom_site_label_3
_geom_torsion_atom_site_label_4
_geom_torsion
Cu1C O2 N2 C1 -178.2(5)
Cu1C O2 N2 C5 5.7(7)
Cu1C O2' N2' C1' 178.9(5)
Cu1C O2' N2' C5' -4.4(7)
Cu1C N1 C5 N2 4.9(6)
Cu1C N1 C5 C4 178.3(5)
Cu1C N1 C6 O1 133.0(5)
Cu1C N1 C6 C7 -44.5(7)
Cu1C N1' C5' N2' -5.1(6)
Cu1C N1' C5' C4' -177.9(5)
Cu1C N1' C6' O1' -128.2(6)
Cu1C N1' C6' C7' 49.9(7)
S1' C13' C14' C15' -176.1(6)
S1' C13' C18' C17' 174.8(5)
S1C C13 C14 C15 173.1(6)
S1C C13 C18 C17 -172.6(5)
O1 C6 C7 C8 -50.3(8)
O1 C6 C7 C12 126.5(6)
O1' C6' C7' C8' 47.3(8)
O1' C6' C7' C12' -129.3(6)
O2 N2 C1 C2 -177.7(7)
O2 N2 C5 N1 -7.0(7)
O2 N2 C5 C4 178.8(5)
O2' N2' C1' C2' 178.9(7)
O2' N2' C5' N1' 6.5(8)
O2' N2' C5' C4' -179.9(5)
N1 Cu1C O2 N2 -2.1(4)
N1 Cu1C O2' N2' -179.2(4)
N1 C6 C7 C8 127.4(6)
N1 C6 C7 C12 -55.8(7)
N1' Cu1C O2 N2 177.8(4)
N1' Cu1C O2' N2' 1.0(4)
N1' C6' C7' C8' -130.9(6)
N1' C6' C7' C12' 52.5(8)
N2 C1 C2 C3 1.0(12)
N2' C1' C2' C3' -1.9(12)
C1 N2 C5 N1 177.0(6)
C1 N2 C5 C4 2.8(9)
C1 C2 C3 C4 -1.5(12)
C1' N2' C5' N1' -177.0(6)
C1' N2' C5' C4' -3.4(9)
C1' C2' C3' C4' 2.7(12)
C2 C3 C4 C5 2.6(11)
C2' C3' C4' C5' -3.9(11)
C3 C4 C5 N1 -176.4(6)
C3 C4 C5 N2 -3.2(9)
C3' C4' C5' N1' 176.7(6)
C3' C4' C5' N2' 4.1(10)
C5 N1 C6 O1 -26.1(8)
C5 N1 C6 C7 156.3(5)
C5 N2 C1 C2 -1.8(11)
C5' N1' C6' O1' 27.7(8)
C5' N1' C6' C7' -154.2(5)
C5' N2' C1' C2' 2.4(10)
C6 N1 C5 N2 167.4(5)
C6 N1 C5 C4 -19.2(8)
C6 C7 C8 C9 -179.1(5)
C6 C7 C12 S1C 0.9(7)
C6 C7 C12 C11 179.9(5)
C6' N1' C5' N2' -164.9(5)
C6' N1' C5' C4' 22.4(9)
C6' C7' C8' C9' -179.8(6)
C6' C7' C12' S1' -0.8(8)
C6' C7' C12' C11' 179.3(6)
C7 C8 C9 C10 -1.9(9)
C7' C8' C9' C10' 1.7(10)
C8 C7 C12 S1C 177.6(5)
C8 C7 C12 C11 -3.3(8)
C8 C9 C10 C11 -1.0(10)
C8' C7' C12' S1' -177.4(5)
C8' C7' C12' C11' 2.7(9)
C8' C9' C10' C11' 0.2(10)
C9 C10 C11 C12 1.7(10)
C9' C10' C11' C12' -0.6(11)
C10 C11 C12 S1C 179.5(5)
C10 C11 C12 C7 0.5(9)
C10' C11' C12' S1' 179.2(5)
C10' C11' C12' C7' -0.9(9)
C12 S1C C13 C14 49.2(6)
C12 S1C C13 C18 -137.2(5)
C12 C7 C8 C9 4.1(9)
C12' S1' C13' C14' -49.5(7)
C12' S1' C13' C18' 135.9(5)
C12' C7' C8' C9' -3.1(9)
C13 S1C C12 C7 -143.8(5)
C13 S1C C12 C11 37.1(5)
C13 C14 C15 C16 -0.5(11)
C13' S1' C12' C7' 147.4(5)
C13' S1' C12' C11' -32.7(6)
C13' C14' C15' C16' 3.3(11)
C14 C13 C18 C17 1.2(9)
C14 C15 C16 C17 0.4(12)
C14' C13' C18' C17' 0.2(10)
C14' C15' C16' C17' -3.4(11)
C15 C16 C17 C18 0.5(11)
C15' C16' C17' C18' 1.9(11)
C16 C17 C18 C13 -1.2(10)
C16' C17' C18' C13' -0.2(11)
C18 C13 C14 C15 -0.3(10)
C18' C13' C14' C15' -1.7(11)

loop_
_twin_individual_id
_twin_individual_mass_fraction_refined
1 0.54(4)
2 0.46(4)
